data_7042961
loop_
_publ_author_name
'Ma, Qing'
'Chen, Ya'
'Liao, Longyu'
'Lu, Huanchang'
'Fan, Guijuan'
'Huang, Jinglun'

_publ_section_title
;
 Energetic \p-conjugated vinyl bridged triazoles: a thermally stable and
 insensitive heterocyclic cation
;
_journal_name_full 'Dalton Trans.'
_journal_paper_doi 10.1039/C7DT01261F
_journal_year 2017
_chemical_formula_moiety 'C6 H12 N10, 2(Cl O4)'
_chemical_formula_sum 'C6 H12 Cl2 N10 O8'
_chemical_formula_weight 423.16
_space_group_crystal_system tetragonal
_space_group_IT_number 142
_space_group_name_Hall '-I 4bd 2c'
_space_group_name_H-M_alt 'I 41/a c d'
_symmetry_space_group_name_Hall '-I 4bd 2c'
_symmetry_space_group_name_H-M 'I 41/a c d :2'
_atom_sites_solution_hydrogens difmap
_atom_sites_solution_primary direct
_audit_creation_date 2016-11-02
_audit_creation_method
;
Olex2 1.2
(compiled 2016.09.09 svn.r3337 for OlexSys, GUI svn.r5227)
;
_audit_update_record
;
2016-12-28 deposited with the CCDC.
2017-05-15 downloaded from the CCDC.
;
_cell_angle_alpha 90
_cell_angle_beta 90
_cell_angle_gamma 90
_cell_formula_units_Z 16
_cell_length_a 12.2856(7)
_cell_length_b 12.2856(7)
_cell_length_c 40.490(4)
_cell_measurement_reflns_used 5027
_cell_measurement_temperature 130
_cell_measurement_theta_max 30.358
_cell_measurement_theta_min 2.55
_cell_volume 6111.4(8)
_computing_cell_refinement 'SAINT v7.68A (Bruker, 2009)'
_computing_data_reduction 'SAINT v7.68A (Bruker, 2009)'
_computing_molecular_graphics 'Olex2 (Dolomanov et al., 2009)'
_computing_publication_material 'Olex2 (Dolomanov et al., 2009)'
_computing_structure_refinement 'ShelXL (Sheldrick, 2015)'
_computing_structure_solution 'XS (Sheldrick, 2008)'
_diffrn_ambient_temperature 130
_diffrn_measured_fraction_theta_full 1.000
_diffrn_measured_fraction_theta_max 1.000
_diffrn_measurement_device_type 'Bruker APEX-II CCD'
_diffrn_measurement_method '\f and \w scans'
_diffrn_radiation_monochromator graphite
_diffrn_radiation_type MoK\a
_diffrn_radiation_wavelength 0.71073
_diffrn_reflns_av_R_equivalents 0.0542
_diffrn_reflns_av_unetI/netI 0.0236
_diffrn_reflns_Laue_measured_fraction_full 1.000
_diffrn_reflns_Laue_measured_fraction_max 1.000
_diffrn_reflns_limit_h_max 16
_diffrn_reflns_limit_h_min -17
_diffrn_reflns_limit_k_max 11
_diffrn_reflns_limit_k_min -17
_diffrn_reflns_limit_l_max 57
_diffrn_reflns_limit_l_min -58
_diffrn_reflns_number 28870
_diffrn_reflns_point_group_measured_fraction_full 1.000
_diffrn_reflns_point_group_measured_fraction_max 1.000
_diffrn_reflns_theta_full 26.000
_diffrn_reflns_theta_max 30.660
_diffrn_reflns_theta_min 2.012
_diffrn_standards_number 0
_exptl_absorpt_coefficient_mu 0.494
_exptl_absorpt_correction_T_max 0.7461
_exptl_absorpt_correction_T_min 0.6882
_exptl_absorpt_correction_type multi-scan
_exptl_absorpt_process_details
;
SADABS-2008/1 (Bruker,2008) was used for absorption correction.
wR2(int) was 0.0516 before and 0.0464 after correction.
The Ratio of minimum to maximum transmission is 0.9224.
The \l/2 correction factor is 0.0015.
;
_exptl_crystal_colour colourless
_exptl_crystal_density_diffrn 1.840
_exptl_crystal_description block
_exptl_crystal_F_000 3456
_exptl_crystal_size_max 0.2
_exptl_crystal_size_mid 0.15
_exptl_crystal_size_min 0.12
_refine_diff_density_max 0.441
_refine_diff_density_min -0.564
_refine_diff_density_rms 0.094
_refine_ls_extinction_method none
_refine_ls_goodness_of_fit_ref 1.053
_refine_ls_hydrogen_treatment refall
_refine_ls_matrix_type full
_refine_ls_number_parameters 142
_refine_ls_number_reflns 2368
_refine_ls_number_restraints 0
_refine_ls_restrained_S_all 1.053
_refine_ls_R_factor_all 0.0473
_refine_ls_R_factor_gt 0.0338
_refine_ls_shift/su_max 0.001
_refine_ls_shift/su_mean 0.000
_refine_ls_structure_factor_coef Fsqd
_refine_ls_weighting_details 'w=1/[\s^2^(Fo^2^)+(0.0462P)^2^+7.1737P] where P=(Fo^2^+2Fc^2^)/3'
_refine_ls_weighting_scheme calc
_refine_ls_wR_factor_gt 0.0840
_refine_ls_wR_factor_ref 0.0923
_reflns_Friedel_coverage 0.000
_reflns_number_gt 1920
_reflns_number_total 2368
_reflns_threshold_expression 'I > 2\s(I)'
_cod_data_source_file c7dt01261f2.cif
_cod_data_source_block dm16712
_cod_original_cell_volume 6111.4(9)
_cod_database_code 7042961
_shelx_space_group_comment
;
The symmetry employed for this shelxl refinement is uniquely defined
by the following loop, which should always be used as a source of
symmetry information in preference to the above space-group names.
They are only intended as comments.
;
_shelx_estimated_absorpt_t_max 0.943
_shelx_estimated_absorpt_t_min 0.908
_olex2_refinement_description
;
;
_shelx_shelxl_version_number 2016/6
_olex2_submission_special_instructions 'No special instructions were received'

loop_
_space_group_symop_operation_xyz
'x, y, z'
'-y+1/4, x+3/4, z+1/4'
'-x, -y+1/2, z'
'y+1/4, -x+1/4, z+3/4'
'x, -y, -z+1/2'
'-x+1/2, y, -z'
'y+3/4, x+1/4, -z+1/4'
'-y+1/4, -x+1/4, -z+1/4'
'x+1/2, y+1/2, z+1/2'
'-y+3/4, x+5/4, z+3/4'
'-x+1/2, -y+1, z+1/2'
'y+3/4, -x+3/4, z+5/4'
'x+1/2, -y+1/2, -z+1'
'-x+1, y+1/2, -z+1/2'
'y+5/4, x+3/4, -z+3/4'
'-y+3/4, -x+3/4, -z+3/4'
'-x, -y, -z'
'y-1/4, -x-3/4, -z-1/4'
'x, y-1/2, -z'
'-y-1/4, x-1/4, -z-3/4'
'-x, y, z-1/2'
'x-1/2, -y, z'
'-y-3/4, -x-1/4, z-1/4'
'y-1/4, x-1/4, z-1/4'
'-x+1/2, -y+1/2, -z+1/2'
'y+1/4, -x-1/4, -z+1/4'
'x+1/2, y, -z+1/2'
'-y+1/4, x+1/4, -z-1/4'
'-x+1/2, y+1/2, z'
'x, -y+1/2, z+1/2'
'-y-1/4, -x+1/4, z+1/4'
'y+1/4, x+1/4, z+1/4'

loop_
_atom_site_label
_atom_site_type_symbol
_atom_site_fract_x
_atom_site_fract_y
_atom_site_fract_z
_atom_site_U_iso_or_equiv
_atom_site_adp_type
_atom_site_occupancy
_atom_site_site_symmetry_order
_atom_site_calc_flag
N1 N -0.12818(10) 0.70822(10) 0.08843(3) 0.0128(2) Uani 1 1 d
H1 H -0.0824(18) 0.6654(18) 0.0940(5) 0.028(6) Uiso 1 1 d
N2 N -0.18611(10) 0.76460(10) 0.11232(3) 0.0138(2) Uani 1 1 d
N3 N -0.24937(10) 0.79883(10) 0.06229(3) 0.0112(2) Uani 1 1 d
N4 N -0.31164(10) 0.83496(10) 0.03549(3) 0.0132(2) Uani 1 1 d
H4A H -0.2942(16) 0.9037(17) 0.0310(5) 0.023(5) Uiso 1 1 d
H4B H -0.3812(19) 0.8268(17) 0.0405(5) 0.028(6) Uiso 1 1 d
N5 N -0.13132(12) 0.69309(12) 0.02927(3) 0.0174(3) Uani 1 1 d
H5A H -0.1545(18) 0.7225(18) 0.0121(5) 0.031(6) Uiso 1 1 d
H5B H -0.0864(19) 0.6451(19) 0.0289(6) 0.032(6) Uiso 1 1 d
C1 C -0.16618(11) 0.72847(11) 0.05814(3) 0.0118(3) Uani 1 1 d
C2 C -0.25878(12) 0.81989(11) 0.09588(3) 0.0124(3) Uani 1 1 d
C3 C -0.33911(12) 0.89544(12) 0.10888(3) 0.0139(3) Uani 1 1 d
H3 H -0.3794(17) 0.9371(17) 0.0932(5) 0.021(5) Uiso 1 1 d
Cl1 Cl 0.09442(3) 0.46682(3) 0.04750(2) 0.01536(10) Uani 1 1 d
O1 O 0.01164(11) 0.53892(10) 0.06025(3) 0.0253(3) Uani 1 1 d
O2 O 0.12943(13) 0.50754(13) 0.01602(3) 0.0371(4) Uani 1 1 d
O3 O 0.04920(10) 0.35946(10) 0.04353(4) 0.0299(3) Uani 1 1 d
O4 O 0.18461(11) 0.46301(11) 0.06991(4) 0.0339(3) Uani 1 1 d

loop_
_atom_site_aniso_label
_atom_site_aniso_U_11
_atom_site_aniso_U_22
_atom_site_aniso_U_33
_atom_site_aniso_U_23
_atom_site_aniso_U_13
_atom_site_aniso_U_12
N1 0.0133(6) 0.0128(6) 0.0124(5) -0.0015(4) -0.0003(4) 0.0042(4)
N2 0.0147(6) 0.0142(6) 0.0124(5) -0.0017(4) 0.0007(4) 0.0023(4)
N3 0.0109(5) 0.0129(6) 0.0097(5) -0.0011(4) -0.0003(4) 0.0017(4)
N4 0.0120(6) 0.0160(6) 0.0116(5) 0.0016(4) -0.0021(4) 0.0011(4)
N5 0.0192(6) 0.0196(6) 0.0133(6) -0.0025(5) 0.0017(5) 0.0075(5)
C1 0.0109(6) 0.0115(6) 0.0130(6) -0.0013(5) 0.0005(5) 0.0000(5)
C2 0.0132(6) 0.0133(6) 0.0107(6) -0.0015(5) 0.0002(5) -0.0004(5)
C3 0.0141(6) 0.0150(7) 0.0126(6) -0.0013(5) -0.0001(5) 0.0026(5)
Cl1 0.01275(17) 0.01221(16) 0.02112(17) -0.00291(12) 0.00289(12) -0.00032(11)
O1 0.0293(6) 0.0234(6) 0.0234(6) -0.0017(5) 0.0072(5) 0.0135(5)
O2 0.0418(8) 0.0467(9) 0.0228(6) -0.0037(6) 0.0155(6) -0.0141(7)
O3 0.0177(6) 0.0124(5) 0.0597(9) -0.0024(5) -0.0051(6) -0.0032(4)
O4 0.0262(7) 0.0240(7) 0.0514(9) -0.0040(6) -0.0187(6) 0.0020(5)

loop_
_atom_type_symbol
_atom_type_description
_atom_type_scat_dispersion_real
_atom_type_scat_dispersion_imag
_atom_type_scat_source
C C 0.0033 0.0016 'International Tables Vol C Tables 4.2.6.8 and 6.1.1.4'
H H 0.0000 0.0000 'International Tables Vol C Tables 4.2.6.8 and 6.1.1.4'
Cl Cl 0.1484 0.1585 'International Tables Vol C Tables 4.2.6.8 and 6.1.1.4'
N N 0.0061 0.0033 'International Tables Vol C Tables 4.2.6.8 and 6.1.1.4'
O O 0.0106 0.0060 'International Tables Vol C Tables 4.2.6.8 and 6.1.1.4'

loop_
_geom_angle_atom_site_label_1
_geom_angle_atom_site_label_2
_geom_angle_atom_site_label_3
_geom_angle
_geom_angle_site_symmetry_1
N2 N1 H1 119.5(16) .
C1 N1 H1 128.6(16) .
C1 N1 N2 111.61(12) .
C2 N2 N1 104.79(12) .
C1 N3 N4 121.38(11) .
C1 N3 C2 107.72(11) .
C2 N3 N4 130.86(12) .
N3 N4 H4A 109.2(13) .
N3 N4 H4B 108.3(14) .
H4A N4 H4B 112.8(18) .
H5A N5 H5B 122(2) .
C1 N5 H5A 119.0(15) .
C1 N5 H5B 118.6(17) .
N1 C1 N3 105.65(12) .
N5 C1 N1 129.73(14) .
N5 C1 N3 124.59(13) .
N2 C2 N3 110.23(12) .
N2 C2 C3 127.74(13) .
N3 C2 C3 122.02(12) .
C2 C3 H3 117.0(12) .
C3 C3 C2 122.86(17) 7_365
C3 C3 H3 120.1(12) 7_365
O2 Cl1 O1 108.34(9) .
O2 Cl1 O3 109.62(9) .
O3 Cl1 O1 109.27(8) .
O4 Cl1 O1 109.77(8) .
O4 Cl1 O2 110.00(9) .
O4 Cl1 O3 109.82(8) .

loop_
_geom_bond_atom_site_label_1
_geom_bond_atom_site_label_2
_geom_bond_distance
_geom_bond_site_symmetry_2
N1 H1 0.80(2) .
N1 N2 1.3864(16) .
N1 C1 1.3359(18) .
N2 C2 1.3047(18) .
N3 N4 1.3998(16) .
N3 C1 1.3491(18) .
N3 C2 1.3892(17) .
N4 H4A 0.89(2) .
N4 H4B 0.88(2) .
N5 H5A 0.83(2) .
N5 H5B 0.81(2) .
N5 C1 1.3184(18) .
C2 C3 1.4536(19) .
C3 C3 1.332(3) 7_365
C3 H3 0.95(2) .
Cl1 O1 1.4441(12) .
Cl1 O2 1.4350(13) .
Cl1 O3 1.4402(12) .
Cl1 O4 1.4329(13) .

loop_
_geom_torsion_atom_site_label_1
_geom_torsion_atom_site_label_2
_geom_torsion_atom_site_label_3
_geom_torsion_atom_site_label_4
_geom_torsion
_geom_torsion_site_symmetry_4
N1 N2 C2 N3 0.83(15) .
N1 N2 C2 C3 -178.10(14) .
N2 N1 C1 N3 0.15(16) .
N2 N1 C1 N5 177.96(15) .
N2 C2 C3 C3 -6.08(19) 7_365
N3 C2 C3 C3 175.10(9) 7_365
N4 N3 C1 N1 -177.52(12) .
N4 N3 C1 N5 4.5(2) .
N4 N3 C2 N2 176.82(13) .
N4 N3 C2 C3 -4.2(2) .
C1 N1 N2 C2 -0.63(16) .
C1 N3 C2 N2 -0.78(16) .
C1 N3 C2 C3 178.23(13) .
C2 N3 C1 N1 0.36(15) .
C2 N3 C1 N5 -177.59(14) .
